data_7123322
loop_
_publ_author_name
'Likhanov, Maxim'
'Khalaniya, Roman A.'
'Verchenko, Valeriy'
'Gippius, Andrei'
'Zhurenko, Sergei'
'Tkachev, Alexey V.'
'Fazlizhanova, Dina I.'
'Kuznetsov, Alexey N.'
'Shevelkov, Andrei V.'

_publ_section_title
;
 ReGaGe2: Intermetallic Compound with Semiconducting Properties and
 Localized Bonding
;
_journal_name_full 'Chemical Communications'
_journal_paper_doi 10.1039/C9CC02563D
_journal_year 2019
_chemical_formula_moiety 'Re Ga Ge2'
_chemical_formula_sum 'Ga Ge2 Re'
_chemical_formula_weight 401.1
_chemical_name_systematic ReGaGe2
_space_group_IT_number 63
_symmetry_cell_setting orthorhombic
_symmetry_Int_Tables_number 63
_symmetry_space_group_name_Hall '-C 2c 2'
_symmetry_space_group_name_H-M 'C m c m'
_audit_update_record
;
2019-02-13 deposited with the CCDC.    2019-04-22 downloaded from the CCDC.
;
_cell_angle_alpha 90
_cell_angle_beta 90
_cell_angle_gamma 90
_cell_formula_units_Z 4
_cell_length_a 3.26861(4)
_cell_length_b 9.17461(12)
_cell_length_c 8.53206(10)
_cell_measurement_temperature 293
_cell_volume 255.861(5)
_diffrn_ambient_temperature 293
_diffrn_measurement_device Bruker
_diffrn_radiation_probe x-ray
_diffrn_radiation_type 'Cu K\a'
_diffrn_radiation_wavelength 1.541871
_exptl_absorpt_coefficient_mu 126.272
_exptl_crystal_density_diffrn 10.4127
_exptl_crystal_F_000 1796
_pd_char_colour black
_pd_instr_location ' ?'
_pd_meas_2theta_range_max 120.001
_pd_meas_2theta_range_min 8.000
_pd_meas_number_of_points 7281
_pd_proc_2theta_range_max 120.001
_pd_proc_2theta_range_min 8
_pd_proc_ls_pref_orient_corr none
_pd_proc_ls_profile_function Pseudo-Voigt
_pd_proc_ls_prof_R_factor 0.1055
_pd_proc_ls_prof_wR_expected 0.0272
_pd_proc_ls_prof_wR_factor 0.1478
_refine_ls_goodness_of_fit_all 1.63
_refine_ls_number_constraints 1
_refine_ls_number_parameters 32
_refine_ls_number_restraints 0
_refine_ls_R_factor_all 0.0553
_refine_ls_R_factor_gt 0.0539
_refine_ls_shift/su_max 0.0482
_refine_ls_shift/su_mean 0.0178
_refine_ls_weighting_scheme sigma
_refine_ls_wR_factor_all 0.0678
_refine_ls_wR_factor_gt 0.0676
_cod_data_source_file c9cc02563d2.cif
_cod_data_source_block I
_cod_depositor_comments
;
The following automatic conversions were performed:

'_diffrn_radiation_probe' value 'X-ray' changed to 'x-ray' according
to
/home/data/users/saulius/crontab/automatic-downloads/rss-feeds/RSC/lib/dictionaries/cif_core.dic
dictionary named 'cif_core.dic' version 2.4.2 from 2011-04-26.

Automatic conversion script
Id: cif_fix_values 4973 2017-02-22 13:04:09Z antanas 
;
_cod_original_formula_sum 'Ga1 Ge2 Re1'
_cod_database_code 7123322

loop_
_space_group_symop_id
_space_group_symop_operation_xyz
1 x,y,z
2 -x,-y,z+1/2
3 -x,y,-z+1/2
4 x,-y,-z
5 -x,-y,-z
6 x,y,-z+1/2
7 x,-y,z+1/2
8 -x,y,z
9 x+1/2,y+1/2,z
10 -x+1/2,-y+1/2,z+1/2
11 -x+1/2,y+1/2,-z+1/2
12 x+1/2,-y+1/2,-z
13 -x+1/2,-y+1/2,-z
14 x+1/2,y+1/2,-z+1/2
15 x+1/2,-y+1/2,z+1/2
16 -x+1/2,y+1/2,z

loop_
_atom_site_label
_atom_site_type_symbol
_atom_site_fract_x
_atom_site_fract_y
_atom_site_fract_z
_atom_site_adp_type
_atom_site_U_iso_or_equiv
_atom_site_site_symmetry_multiplicity
_atom_site_occupancy
_atom_site_calc_flag
Re1 Re 0 0.72157(12) 0.25 Uani 0.0291(4) 4 1 d
Ge1 Ge 0 0.1349(2) 0.0327(2) Uani 0.0344(8) 8 0.6667 d
Ga1 Ga 0 0.1349(2) 0.0327(2) Uani 0.0344(8) 8 0.3333 d
Ge2 Ge 0 0.4431(3) 0.25 Uani 0.0366(11) 4 0.6667 d
Ga2 Ga 0 0.4431(3) 0.25 Uani 0.0366(11) 4 0.3333 d

loop_
_atom_site_aniso_label
_atom_site_aniso_type_symbol
_atom_site_aniso_U_11
_atom_site_aniso_U_22
_atom_site_aniso_U_33
_atom_site_aniso_U_12
_atom_site_aniso_U_13
_atom_site_aniso_U_23
Re1 Re 0.0307(6) 0.0379(7) 0.0186(6) 0 0 0
Ge1 Ge 0.0398(13) 0.0414(15) 0.0220(11) 0 0 0.0006(10)
Ga1 Ge 0.0398(13) 0.0414(15) 0.0220(11) 0 0 0.0006(10)
Ge2 Ga 0.0334(18) 0.062(2) 0.0145(15) 0 0 0
Ga2 Ga 0.0334(18) 0.062(2) 0.0145(15) 0 0 0

loop_
_atom_type_symbol
_atom_type_scat_dispersion_real
_atom_type_scat_dispersion_imag
_atom_type_scat_source
Ga -1.2846 0.7763 'International Tables Vol C tables 4.2.6.8 and 6.1.1.1'
Ge -1.0885 0.8855 'International Tables Vol C tables 4.2.6.8 and 6.1.1.1'
Re -5.2083 5.8923 'International Tables Vol C tables 4.2.6.8 and 6.1.1.1'

loop_
_geom_angle_atom_site_label_1
_geom_angle_atom_site_label_2
_geom_angle_atom_site_label_3
_geom_angle_site_symmetry_1
_geom_angle_site_symmetry_3
_geom_angle
Re1 Re1 Re1 1_455 1_655 180.0(5)
Re1 Re1 Ge1 1_455 9_455 50.99
Re1 Re1 Ge1 1_455 9_555 129.01
Re1 Re1 Ge1 1_455 2_565 90
Re1 Re1 Ge1 1_455 11_455 50.99
Re1 Re1 Ge1 1_455 11_555 129.01
Re1 Re1 Ge1 1_455 4_565 90
Re1 Re1 Ga1 1_455 9_455 50.99
Re1 Re1 Ga1 1_455 9_555 129.01
Re1 Re1 Ga1 1_455 2_565 90
Re1 Re1 Ga1 1_455 11_455 50.99
Re1 Re1 Ga1 1_455 11_555 129.01
Re1 Re1 Ga1 1_455 4_565 90
Re1 Re1 Ga2 1_455 . 90
Re1 Re1 Ga2 1_455 9_455 51.2
Re1 Re1 Ga2 1_455 9_555 128.8
Re1 Re1 Ge2 1_455 . 90
Re1 Re1 Ge2 1_455 9_455 51.2
Re1 Re1 Ge2 1_455 9_555 128.8
Re1 Re1 Ge1 1_655 9_455 129.01
Re1 Re1 Ge1 1_655 9_555 50.99
Re1 Re1 Ge1 1_655 2_565 90
Re1 Re1 Ge1 1_655 11_455 129.01
Re1 Re1 Ge1 1_655 11_555 50.99
Re1 Re1 Ge1 1_655 4_565 90
Re1 Re1 Ga1 1_655 9_455 129.01
Re1 Re1 Ga1 1_655 9_555 50.99
Re1 Re1 Ga1 1_655 2_565 90
Re1 Re1 Ga1 1_655 11_455 129.01
Re1 Re1 Ga1 1_655 11_555 50.99
Re1 Re1 Ga1 1_655 4_565 90
Re1 Re1 Ga2 1_655 . 90
Re1 Re1 Ga2 1_655 9_455 128.8
Re1 Re1 Ga2 1_655 9_555 51.2
Re1 Re1 Ge2 1_655 . 90
Re1 Re1 Ge2 1_655 9_455 128.8
Re1 Re1 Ge2 1_655 9_555 51.2
Ge1 Re1 Ge1 9_455 9_555 78.02
Ge1 Re1 Ge1 9_455 2_565 140.67
Ge1 Re1 Ge1 9_455 11_455 91.14
Ge1 Re1 Ge1 9_455 11_555 144.33
Ge1 Re1 Ge1 9_455 4_565 61.31
Ge1 Re1 Ga1 9_455 9_455 0.0(5)
Ge1 Re1 Ga1 9_455 9_555 78.02
Ge1 Re1 Ga1 9_455 2_565 140.67
Ge1 Re1 Ga1 9_455 11_455 91.14
Ge1 Re1 Ga1 9_455 11_555 144.33
Ge1 Re1 Ga1 9_455 4_565 61.31
Ge1 Re1 Ga2 9_455 . 72.17
Ge1 Re1 Ga2 9_455 9_455 81.04
Ge1 Re1 Ga2 9_455 9_555 129.28
Ge1 Re1 Ge2 9_455 . 72.17
Ge1 Re1 Ge2 9_455 9_455 81.04
Ge1 Re1 Ge2 9_455 9_555 129.28
Ge1 Re1 Ge1 9_555 2_565 140.67
Ge1 Re1 Ge1 9_555 11_455 144.33
Ge1 Re1 Ge1 9_555 11_555 91.14
Ge1 Re1 Ge1 9_555 4_565 61.31
Ge1 Re1 Ga1 9_555 9_455 78.02
Ge1 Re1 Ga1 9_555 9_555 0.0(5)
Ge1 Re1 Ga1 9_555 2_565 140.67
Ge1 Re1 Ga1 9_555 11_455 144.33
Ge1 Re1 Ga1 9_555 11_555 91.14
Ge1 Re1 Ga1 9_555 4_565 61.31
Ge1 Re1 Ga2 9_555 . 72.17
Ge1 Re1 Ga2 9_555 9_455 129.28
Ge1 Re1 Ga2 9_555 9_555 81.04
Ge1 Re1 Ge2 9_555 . 72.17
Ge1 Re1 Ge2 9_555 9_455 129.28
Ge1 Re1 Ge2 9_555 9_555 81.04
Ge1 Re1 Ge1 2_565 11_455 61.31
Ge1 Re1 Ge1 2_565 11_555 61.31
Ge1 Re1 Ge1 2_565 4_565 122.74
Ge1 Re1 Ga1 2_565 9_455 140.67
Ge1 Re1 Ga1 2_565 9_555 140.67
Ge1 Re1 Ga1 2_565 2_565 0.0(5)
Ge1 Re1 Ga1 2_565 11_455 61.31
Ge1 Re1 Ga1 2_565 11_555 61.31
Ge1 Re1 Ga1 2_565 4_565 122.74
Ge1 Re1 Ga2 2_565 . 118.63
Ge1 Re1 Ga2 2_565 9_455 68.07
Ge1 Re1 Ga2 2_565 9_555 68.07
Ge1 Re1 Ge2 2_565 . 118.63
Ge1 Re1 Ge2 2_565 9_455 68.07
Ge1 Re1 Ge2 2_565 9_555 68.07
Ge1 Re1 Ge1 11_455 11_555 78.02
Ge1 Re1 Ge1 11_455 4_565 140.67
Ge1 Re1 Ga1 11_455 9_455 91.14
Ge1 Re1 Ga1 11_455 9_555 144.33
Ge1 Re1 Ga1 11_455 2_565 61.31
Ge1 Re1 Ga1 11_455 11_455 0.0(5)
Ge1 Re1 Ga1 11_455 11_555 78.02
Ge1 Re1 Ga1 11_455 4_565 140.67
Ge1 Re1 Ga2 11_455 . 72.17
Ge1 Re1 Ga2 11_455 9_455 81.04
Ge1 Re1 Ga2 11_455 9_555 129.28
Ge1 Re1 Ge2 11_455 . 72.17
Ge1 Re1 Ge2 11_455 9_455 81.04
Ge1 Re1 Ge2 11_455 9_555 129.28
Ge1 Re1 Ge1 11_555 4_565 140.67
Ge1 Re1 Ga1 11_555 9_455 144.33
Ge1 Re1 Ga1 11_555 9_555 91.14
Ge1 Re1 Ga1 11_555 2_565 61.31
Ge1 Re1 Ga1 11_555 11_455 78.02
Ge1 Re1 Ga1 11_555 11_555 0.0(5)
Ge1 Re1 Ga1 11_555 4_565 140.67
Ge1 Re1 Ga2 11_555 . 72.17
Ge1 Re1 Ga2 11_555 9_455 129.28
Ge1 Re1 Ga2 11_555 9_555 81.04
Ge1 Re1 Ge2 11_555 . 72.17
Ge1 Re1 Ge2 11_555 9_455 129.28
Ge1 Re1 Ge2 11_555 9_555 81.04
Ge1 Re1 Ga1 4_565 9_455 61.31
Ge1 Re1 Ga1 4_565 9_555 61.31
Ge1 Re1 Ga1 4_565 2_565 122.74
Ge1 Re1 Ga1 4_565 11_455 140.67
Ge1 Re1 Ga1 4_565 11_555 140.67
Ge1 Re1 Ga1 4_565 4_565 0.0(5)
Ge1 Re1 Ga2 4_565 . 118.63
Ge1 Re1 Ga2 4_565 9_455 68.07
Ge1 Re1 Ga2 4_565 9_555 68.07
Ge1 Re1 Ge2 4_565 . 118.63
Ge1 Re1 Ge2 4_565 9_455 68.07
Ge1 Re1 Ge2 4_565 9_555 68.07
Ga1 Re1 Ga1 9_455 9_555 78.02
Ga1 Re1 Ga1 9_455 2_565 140.67
Ga1 Re1 Ga1 9_455 11_455 91.14
Ga1 Re1 Ga1 9_455 11_555 144.33
Ga1 Re1 Ga1 9_455 4_565 61.31
Ga1 Re1 Ga2 9_455 . 72.17
Ga1 Re1 Ga2 9_455 9_455 81.04
Ga1 Re1 Ga2 9_455 9_555 129.28
Ga1 Re1 Ge2 9_455 . 72.17
Ga1 Re1 Ge2 9_455 9_455 81.04
Ga1 Re1 Ge2 9_455 9_555 129.28
Ga1 Re1 Ga1 9_555 2_565 140.67
Ga1 Re1 Ga1 9_555 11_455 144.33
Ga1 Re1 Ga1 9_555 11_555 91.14
Ga1 Re1 Ga1 9_555 4_565 61.31
Ga1 Re1 Ga2 9_555 . 72.17
Ga1 Re1 Ga2 9_555 9_455 129.28
Ga1 Re1 Ga2 9_555 9_555 81.04
Ga1 Re1 Ge2 9_555 . 72.17
Ga1 Re1 Ge2 9_555 9_455 129.28
Ga1 Re1 Ge2 9_555 9_555 81.04
Ga1 Re1 Ga1 2_565 11_455 61.31
Ga1 Re1 Ga1 2_565 11_555 61.31
Ga1 Re1 Ga1 2_565 4_565 122.74
Ga1 Re1 Ga2 2_565 . 118.63
Ga1 Re1 Ga2 2_565 9_455 68.07
Ga1 Re1 Ga2 2_565 9_555 68.07
Ga1 Re1 Ge2 2_565 . 118.63
Ga1 Re1 Ge2 2_565 9_455 68.07
Ga1 Re1 Ge2 2_565 9_555 68.07
Ga1 Re1 Ga1 11_455 11_555 78.02
Ga1 Re1 Ga1 11_455 4_565 140.67
Ga1 Re1 Ga2 11_455 . 72.17
Ga1 Re1 Ga2 11_455 9_455 81.04
Ga1 Re1 Ga2 11_455 9_555 129.28
Ga1 Re1 Ge2 11_455 . 72.17
Ga1 Re1 Ge2 11_455 9_455 81.04
Ga1 Re1 Ge2 11_455 9_555 129.28
Ga1 Re1 Ga1 11_555 4_565 140.67
Ga1 Re1 Ga2 11_555 . 72.17
Ga1 Re1 Ga2 11_555 9_455 129.28
Ga1 Re1 Ga2 11_555 9_555 81.04
Ga1 Re1 Ge2 11_555 . 72.17
Ga1 Re1 Ge2 11_555 9_455 129.28
Ga1 Re1 Ge2 11_555 9_555 81.04
Ga1 Re1 Ga2 4_565 . 118.63
Ga1 Re1 Ga2 4_565 9_455 68.07
Ga1 Re1 Ga2 4_565 9_555 68.07
Ga1 Re1 Ge2 4_565 . 118.63
Ga1 Re1 Ge2 4_565 9_455 68.07
Ga1 Re1 Ge2 4_565 9_555 68.07
Ga2 Re1 Ga2 . 9_455 141.2
Ga2 Re1 Ga2 . 9_555 141.2
Ga2 Re1 Ge2 . . 0.0(5)
Ga2 Re1 Ge2 . 9_455 141.2
Ga2 Re1 Ge2 . 9_555 141.2
Ga2 Re1 Ga2 9_455 9_555 77.61
Ga2 Re1 Ge2 9_455 . 141.2
Ga2 Re1 Ge2 9_455 9_455 0.0(5)
Ga2 Re1 Ge2 9_455 9_555 77.61
Ga2 Re1 Ge2 9_555 . 141.2
Ga2 Re1 Ge2 9_555 9_455 77.61
Ga2 Re1 Ge2 9_555 9_555 0.0(5)
Ge2 Re1 Ge2 . 9_455 141.2
Ge2 Re1 Ge2 . 9_555 141.2
Ge2 Re1 Ge2 9_455 9_555 77.61
Re1 Ge1 Re1 9_445 9_545 78.02
Re1 Ge1 Re1 9_445 2_564 118.69
Re1 Ge1 Ge1 9_445 4_555 117.12
Re1 Ge1 Ge1 9_445 12_455 62.09
Re1 Ge1 Ge1 9_445 12_555 106.62
Re1 Ge1 Ga1 9_445 1_455 50.99
Re1 Ge1 Ga1 9_445 . 0
Re1 Ge1 Ga1 9_445 1_655 129.01
Re1 Ge1 Ga1 9_445 4_555 117.12
Re1 Ge1 Ga1 9_445 12_455 62.09
Re1 Ge1 Ga1 9_445 12_555 106.62
Re1 Ge1 Ga2 9_445 . 49.63
Re1 Ge1 Ga2 9_445 9_445 53.29
Re1 Ge1 Ga2 9_445 9_545 94.61
Re1 Ge1 Ga2 9_445 10_454 107.71
Re1 Ge1 Ga2 9_445 10_554 171.92
Re1 Ge1 Ge2 9_445 9_445 53.29
Re1 Ge1 Ge2 9_445 9_545 94.61
Re1 Ge1 Ge2 9_445 10_454 107.71
Re1 Ge1 Ge2 9_445 10_554 171.92
Re1 Ge1 Re1 9_545 2_564 118.69
Re1 Ge1 Ge1 9_545 4_555 117.12
Re1 Ge1 Ge1 9_545 12_455 106.62
Re1 Ge1 Ge1 9_545 12_555 62.09
Re1 Ge1 Ga1 9_545 1_455 129.01
Re1 Ge1 Ga1 9_545 . 0
Re1 Ge1 Ga1 9_545 1_655 50.99
Re1 Ge1 Ga1 9_545 4_555 117.12
Re1 Ge1 Ga1 9_545 12_455 106.62
Re1 Ge1 Ga1 9_545 12_555 62.09
Re1 Ge1 Ga2 9_545 . 49.63
Re1 Ge1 Ga2 9_545 9_445 94.61
Re1 Ge1 Ga2 9_545 9_545 53.29
Re1 Ge1 Ga2 9_545 10_454 171.92
Re1 Ge1 Ga2 9_545 10_554 107.71
Re1 Ge1 Ge2 9_545 9_445 94.61
Re1 Ge1 Ge2 9_545 9_545 53.29
Re1 Ge1 Ge2 9_545 10_454 171.92
Re1 Ge1 Ge2 9_545 10_554 107.71
Re1 Ge1 Ge1 2_564 4_555 105.93
Re1 Ge1 Ge1 2_564 12_455 56.6
Re1 Ge1 Ge1 2_564 12_555 56.6
Re1 Ge1 Ga1 2_564 1_455 90
Re1 Ge1 Ga1 2_564 . 0
Re1 Ge1 Ga1 2_564 1_655 90
Re1 Ge1 Ga1 2_564 4_555 105.93
Re1 Ge1 Ga1 2_564 12_455 56.6
Re1 Ge1 Ga1 2_564 12_555 56.6
Re1 Ge1 Ga2 2_564 . 94.62
Re1 Ge1 Ga2 2_564 9_445 144.52
Re1 Ge1 Ga2 2_564 9_545 144.52
Re1 Ge1 Ga2 2_564 10_454 53.75
Re1 Ge1 Ga2 2_564 10_554 53.75
Re1 Ge1 Ge2 2_564 9_445 144.52
Re1 Ge1 Ge2 2_564 9_545 144.52
Re1 Ge1 Ge2 2_564 10_454 53.75
Re1 Ge1 Ge2 2_564 10_554 53.75
Ge1 Ge1 Ge1 4_555 12_455 135.25
Ge1 Ge1 Ge1 4_555 12_555 135.25
Ge1 Ge1 Ga1 4_555 1_455 90
Ge1 Ge1 Ga1 4_555 . 0
Ge1 Ge1 Ga1 4_555 1_655 90
Ge1 Ge1 Ga1 4_555 4_555 0.0(5)
Ge1 Ge1 Ga1 4_555 12_455 135.25
Ge1 Ge1 Ga1 4_555 12_555 135.25
Ge1 Ge1 Ga2 4_555 . 159.45
Ge1 Ge1 Ga2 4_555 9_445 64.44
Ge1 Ge1 Ga2 4_555 9_545 64.44
Ge1 Ge1 Ga2 4_555 10_454 65.83
Ge1 Ge1 Ga2 4_555 10_554 65.83
Ge1 Ge1 Ge2 4_555 9_445 64.44
Ge1 Ge1 Ge2 4_555 9_545 64.44
Ge1 Ge1 Ge2 4_555 10_454 65.83
Ge1 Ge1 Ge2 4_555 10_554 65.83
Ge1 Ge1 Ge1 12_455 12_555 73.6
Ge1 Ge1 Ga1 12_455 1_455 53.2
Ge1 Ge1 Ga1 12_455 . 0
Ge1 Ge1 Ga1 12_455 1_655 126.8
Ge1 Ge1 Ga1 12_455 4_555 135.25
Ge1 Ge1 Ga1 12_455 12_455 0.0(5)
Ge1 Ge1 Ga1 12_455 12_555 73.6
Ge1 Ge1 Ga2 12_455 . 57.64
Ge1 Ge1 Ga2 12_455 9_445 104.55
Ge1 Ge1 Ga2 12_455 9_545 153.73
Ge1 Ge1 Ga2 12_455 10_454 72.18
Ge1 Ge1 Ga2 12_455 10_554 110.28
Ge1 Ge1 Ge2 12_455 9_445 104.55
Ge1 Ge1 Ge2 12_455 9_545 153.73
Ge1 Ge1 Ge2 12_455 10_454 72.18
Ge1 Ge1 Ge2 12_455 10_554 110.28
Ge1 Ge1 Ga1 12_555 1_455 126.8
Ge1 Ge1 Ga1 12_555 . 0
Ge1 Ge1 Ga1 12_555 1_655 53.2
Ge1 Ge1 Ga1 12_555 4_555 135.25
Ge1 Ge1 Ga1 12_555 12_455 73.6
Ge1 Ge1 Ga1 12_555 12_555 0.0(5)
Ge1 Ge1 Ga2 12_555 . 57.64
Ge1 Ge1 Ga2 12_555 9_445 153.73
Ge1 Ge1 Ga2 12_555 9_545 104.55
Ge1 Ge1 Ga2 12_555 10_454 110.28
Ge1 Ge1 Ga2 12_555 10_554 72.18
Ge1 Ge1 Ge2 12_555 9_445 153.73
Ge1 Ge1 Ge2 12_555 9_545 104.55
Ge1 Ge1 Ge2 12_555 10_454 110.28
Ge1 Ge1 Ge2 12_555 10_554 72.18
Ga1 Ge1 Ga1 1_455 . 0
Ga1 Ge1 Ga1 1_455 1_655 180.0(5)
Ga1 Ge1 Ga1 1_455 4_555 90
Ga1 Ge1 Ga1 1_455 12_455 53.2
Ga1 Ge1 Ga1 1_455 12_555 126.8
Ga1 Ge1 Ga2 1_455 . 90
Ga1 Ge1 Ga2 1_455 9_445 57.41
Ga1 Ge1 Ga2 1_455 9_545 122.59
Ga1 Ge1 Ga2 1_455 10_454 56.99
Ga1 Ge1 Ga2 1_455 10_554 123.01
Ga1 Ge1 Ge2 1_455 9_445 57.41
Ga1 Ge1 Ge2 1_455 9_545 122.59
Ga1 Ge1 Ge2 1_455 10_454 56.99
Ga1 Ge1 Ge2 1_455 10_554 123.01
Ga1 Ge1 Ga1 . 1_655 0
Ga1 Ge1 Ga1 . 4_555 0
Ga1 Ge1 Ga1 . 12_455 0
Ga1 Ge1 Ga1 . 12_555 0
Ga1 Ge1 Ga2 . . 0
Ga1 Ge1 Ga2 . 9_445 0
Ga1 Ge1 Ga2 . 9_545 0
Ga1 Ge1 Ga2 . 10_454 0
Ga1 Ge1 Ga2 . 10_554 0
Ga1 Ge1 Ge2 . 9_445 0
Ga1 Ge1 Ge2 . 9_545 0
Ga1 Ge1 Ge2 . 10_454 0
Ga1 Ge1 Ge2 . 10_554 0
Ga1 Ge1 Ga1 1_655 4_555 90
Ga1 Ge1 Ga1 1_655 12_455 126.8
Ga1 Ge1 Ga1 1_655 12_555 53.2
Ga1 Ge1 Ga2 1_655 . 90
Ga1 Ge1 Ga2 1_655 9_445 122.59
Ga1 Ge1 Ga2 1_655 9_545 57.41
Ga1 Ge1 Ga2 1_655 10_454 123.01
Ga1 Ge1 Ga2 1_655 10_554 56.99
Ga1 Ge1 Ge2 1_655 9_445 122.59
Ga1 Ge1 Ge2 1_655 9_545 57.41
Ga1 Ge1 Ge2 1_655 10_454 123.01
Ga1 Ge1 Ge2 1_655 10_554 56.99
Ga1 Ge1 Ga1 4_555 12_455 135.25
Ga1 Ge1 Ga1 4_555 12_555 135.25
Ga1 Ge1 Ga2 4_555 . 159.45
Ga1 Ge1 Ga2 4_555 9_445 64.44
Ga1 Ge1 Ga2 4_555 9_545 64.44
Ga1 Ge1 Ga2 4_555 10_454 65.83
Ga1 Ge1 Ga2 4_555 10_554 65.83
Ga1 Ge1 Ge2 4_555 9_445 64.44
Ga1 Ge1 Ge2 4_555 9_545 64.44
Ga1 Ge1 Ge2 4_555 10_454 65.83
Ga1 Ge1 Ge2 4_555 10_554 65.83
Ga1 Ge1 Ga1 12_455 12_555 73.6
Ga1 Ge1 Ga2 12_455 . 57.64
Ga1 Ge1 Ga2 12_455 9_445 104.55
Ga1 Ge1 Ga2 12_455 9_545 153.73
Ga1 Ge1 Ga2 12_455 10_454 72.18
Ga1 Ge1 Ga2 12_455 10_554 110.28
Ga1 Ge1 Ge2 12_455 9_445 104.55
Ga1 Ge1 Ge2 12_455 9_545 153.73
Ga1 Ge1 Ge2 12_455 10_454 72.18
Ga1 Ge1 Ge2 12_455 10_554 110.28
Ga1 Ge1 Ga2 12_555 . 57.64
Ga1 Ge1 Ga2 12_555 9_445 153.73
Ga1 Ge1 Ga2 12_555 9_545 104.55
Ga1 Ge1 Ga2 12_555 10_454 110.28
Ga1 Ge1 Ga2 12_555 10_554 72.18
Ga1 Ge1 Ge2 12_555 9_445 153.73
Ga1 Ge1 Ge2 12_555 9_545 104.55
Ga1 Ge1 Ge2 12_555 10_454 110.28
Ga1 Ge1 Ge2 12_555 10_554 72.18
Ga2 Ge1 Ga2 . 9_445 98.62
Ga2 Ge1 Ga2 . 9_545 98.62
Ga2 Ge1 Ga2 . 10_454 129.81
Ga2 Ge1 Ga2 . 10_554 129.81
Ga2 Ge1 Ge2 . 9_445 98.62
Ga2 Ge1 Ge2 . 9_545 98.62
Ga2 Ge1 Ge2 . 10_454 129.81
Ga2 Ge1 Ge2 . 10_554 129.81
Ga2 Ge1 Ga2 9_445 9_545 65.19
Ga2 Ge1 Ga2 9_445 10_454 93.41
Ga2 Ge1 Ga2 9_445 10_554 130.27
Ga2 Ge1 Ge2 9_445 9_445 0.0(5)
Ga2 Ge1 Ge2 9_445 9_545 65.19
Ga2 Ge1 Ge2 9_445 10_454 93.41
Ga2 Ge1 Ge2 9_445 10_554 130.27
Ga2 Ge1 Ga2 9_545 10_454 130.27
Ga2 Ge1 Ga2 9_545 10_554 93.41
Ga2 Ge1 Ge2 9_545 9_445 65.19
Ga2 Ge1 Ge2 9_545 9_545 0.0(5)
Ga2 Ge1 Ge2 9_545 10_454 130.27
Ga2 Ge1 Ge2 9_545 10_554 93.41
Ga2 Ge1 Ga2 10_454 10_554 66.01
Ga2 Ge1 Ge2 10_454 9_445 93.41
Ga2 Ge1 Ge2 10_454 9_545 130.27
Ga2 Ge1 Ge2 10_454 10_454 0.0(5)
Ga2 Ge1 Ge2 10_454 10_554 66.01
Ga2 Ge1 Ge2 10_554 9_445 130.27
Ga2 Ge1 Ge2 10_554 9_545 93.41
Ga2 Ge1 Ge2 10_554 10_454 66.01
Ga2 Ge1 Ge2 10_554 10_554 0.0(5)
Ge2 Ge1 Ge2 9_445 9_545 65.19
Ge2 Ge1 Ge2 9_445 10_454 93.41
Ge2 Ge1 Ge2 9_445 10_554 130.27
Ge2 Ge1 Ge2 9_545 10_454 130.27
Ge2 Ge1 Ge2 9_545 10_554 93.41
Ge2 Ge1 Ge2 10_454 10_554 66.01
Re1 Ga1 Re1 9_445 9_545 78.02
Re1 Ga1 Re1 9_445 2_564 118.69
Re1 Ga1 Ge1 9_445 1_455 50.99
Re1 Ga1 Ge1 9_445 . 0
Re1 Ga1 Ge1 9_445 1_655 129.01
Re1 Ga1 Ge1 9_445 4_555 117.12
Re1 Ga1 Ge1 9_445 12_455 62.09
Re1 Ga1 Ge1 9_445 12_555 106.62
Re1 Ga1 Ga1 9_445 1_455 50.99
Re1 Ga1 Ga1 9_445 1_655 129.01
Re1 Ga1 Ga1 9_445 3_555 44.43
Re1 Ga1 Ga1 9_445 4_555 117.12
Re1 Ga1 Ga1 9_445 12_455 62.09
Re1 Ga1 Ga1 9_445 12_555 106.62
Re1 Ga1 Ga2 9_445 . 49.63
Re1 Ga1 Ga2 9_445 9_445 53.29
Re1 Ga1 Ga2 9_445 9_545 94.61
Re1 Ga1 Ga2 9_445 10_454 107.71
Re1 Ga1 Ga2 9_445 10_554 171.92
Re1 Ga1 Ge2 9_445 . 49.63
Re1 Ga1 Ge2 9_445 9_445 53.29
Re1 Ga1 Ge2 9_445 9_545 94.61
Re1 Ga1 Ge2 9_445 10_454 107.71
Re1 Ga1 Ge2 9_445 10_554 171.92
Re1 Ga1 Re1 9_545 2_564 118.69
Re1 Ga1 Ge1 9_545 1_455 129.01
Re1 Ga1 Ge1 9_545 . 0
Re1 Ga1 Ge1 9_545 1_655 50.99
Re1 Ga1 Ge1 9_545 4_555 117.12
Re1 Ga1 Ge1 9_545 12_455 106.62
Re1 Ga1 Ge1 9_545 12_555 62.09
Re1 Ga1 Ga1 9_545 1_455 129.01
Re1 Ga1 Ga1 9_545 1_655 50.99
Re1 Ga1 Ga1 9_545 3_555 44.43
Re1 Ga1 Ga1 9_545 4_555 117.12
Re1 Ga1 Ga1 9_545 12_455 106.62
Re1 Ga1 Ga1 9_545 12_555 62.09
Re1 Ga1 Ga2 9_545 . 49.63
Re1 Ga1 Ga2 9_545 9_445 94.61
Re1 Ga1 Ga2 9_545 9_545 53.29
Re1 Ga1 Ga2 9_545 10_454 171.92
Re1 Ga1 Ga2 9_545 10_554 107.71
Re1 Ga1 Ge2 9_545 . 49.63
Re1 Ga1 Ge2 9_545 9_445 94.61
Re1 Ga1 Ge2 9_545 9_545 53.29
Re1 Ga1 Ge2 9_545 10_454 171.92
Re1 Ga1 Ge2 9_545 10_554 107.71
Re1 Ga1 Ge1 2_564 1_455 90
Re1 Ga1 Ge1 2_564 . 0
Re1 Ga1 Ge1 2_564 1_655 90
Re1 Ga1 Ge1 2_564 4_555 105.93
Re1 Ga1 Ge1 2_564 12_455 56.6
Re1 Ga1 Ge1 2_564 12_555 56.6
Re1 Ga1 Ga1 2_564 1_455 90
Re1 Ga1 Ga1 2_564 1_655 90
Re1 Ga1 Ga1 2_564 3_555 151.37
Re1 Ga1 Ga1 2_564 4_555 105.93
Re1 Ga1 Ga1 2_564 12_455 56.6
Re1 Ga1 Ga1 2_564 12_555 56.6
Re1 Ga1 Ga2 2_564 . 94.62
Re1 Ga1 Ga2 2_564 9_445 144.52
Re1 Ga1 Ga2 2_564 9_545 144.52
Re1 Ga1 Ga2 2_564 10_454 53.75
Re1 Ga1 Ga2 2_564 10_554 53.75
Re1 Ga1 Ge2 2_564 . 94.62
Re1 Ga1 Ge2 2_564 9_445 144.52
Re1 Ga1 Ge2 2_564 9_545 144.52
Re1 Ga1 Ge2 2_564 10_454 53.75
Re1 Ga1 Ge2 2_564 10_554 53.75
Ge1 Ga1 Ge1 1_455 . 0
Ge1 Ga1 Ge1 1_455 1_655 180.0(5)
Ge1 Ga1 Ge1 1_455 4_555 90
Ge1 Ga1 Ge1 1_455 12_455 53.2
Ge1 Ga1 Ge1 1_455 12_555 126.8
Ge1 Ga1 Ga1 1_455 1_455 0.0(5)
Ge1 Ga1 Ga1 1_455 1_655 180.0(5)
Ge1 Ga1 Ga1 1_455 3_555 90
Ge1 Ga1 Ga1 1_455 4_555 90
Ge1 Ga1 Ga1 1_455 12_455 53.2
Ge1 Ga1 Ga1 1_455 12_555 126.8
Ge1 Ga1 Ga2 1_455 . 90
Ge1 Ga1 Ga2 1_455 9_445 57.41
Ge1 Ga1 Ga2 1_455 9_545 122.59
Ge1 Ga1 Ga2 1_455 10_454 56.99
Ge1 Ga1 Ga2 1_455 10_554 123.01
Ge1 Ga1 Ge2 1_455 . 90
Ge1 Ga1 Ge2 1_455 9_445 57.41
Ge1 Ga1 Ge2 1_455 9_545 122.59
Ge1 Ga1 Ge2 1_455 10_454 56.99
Ge1 Ga1 Ge2 1_455 10_554 123.01
Ge1 Ga1 Ge1 . 1_655 0
Ge1 Ga1 Ge1 . 4_555 0
Ge1 Ga1 Ge1 . 12_455 0
Ge1 Ga1 Ge1 . 12_555 0
Ge1 Ga1 Ga1 . 1_455 0
Ge1 Ga1 Ga1 . 1_655 0
Ge1 Ga1 Ga1 . 3_555 0
Ge1 Ga1 Ga1 . 4_555 0
Ge1 Ga1 Ga1 . 12_455 0
Ge1 Ga1 Ga1 . 12_555 0
Ge1 Ga1 Ga2 . . 0
Ge1 Ga1 Ga2 . 9_445 0
Ge1 Ga1 Ga2 . 9_545 0
Ge1 Ga1 Ga2 . 10_454 0
Ge1 Ga1 Ga2 . 10_554 0
Ge1 Ga1 Ge2 . . 0
Ge1 Ga1 Ge2 . 9_445 0
Ge1 Ga1 Ge2 . 9_545 0
Ge1 Ga1 Ge2 . 10_454 0
Ge1 Ga1 Ge2 . 10_554 0
Ge1 Ga1 Ge1 1_655 4_555 90
Ge1 Ga1 Ge1 1_655 12_455 126.8
Ge1 Ga1 Ge1 1_655 12_555 53.2
Ge1 Ga1 Ga1 1_655 1_455 180.0(5)
Ge1 Ga1 Ga1 1_655 1_655 0.0(5)
Ge1 Ga1 Ga1 1_655 3_555 90
Ge1 Ga1 Ga1 1_655 4_555 90
Ge1 Ga1 Ga1 1_655 12_455 126.8
Ge1 Ga1 Ga1 1_655 12_555 53.2
Ge1 Ga1 Ga2 1_655 . 90
Ge1 Ga1 Ga2 1_655 9_445 122.59
Ge1 Ga1 Ga2 1_655 9_545 57.41
Ge1 Ga1 Ga2 1_655 10_454 123.01
Ge1 Ga1 Ga2 1_655 10_554 56.99
Ge1 Ga1 Ge2 1_655 . 90
Ge1 Ga1 Ge2 1_655 9_445 122.59
Ge1 Ga1 Ge2 1_655 9_545 57.41
Ge1 Ga1 Ge2 1_655 10_454 123.01
Ge1 Ga1 Ge2 1_655 10_554 56.99
Ge1 Ga1 Ge1 4_555 12_455 135.25
Ge1 Ga1 Ge1 4_555 12_555 135.25
Ge1 Ga1 Ga1 4_555 1_455 90
Ge1 Ga1 Ga1 4_555 1_655 90
Ge1 Ga1 Ga1 4_555 3_555 102.7
Ge1 Ga1 Ga1 4_555 4_555 0.0(5)
Ge1 Ga1 Ga1 4_555 12_455 135.25
Ge1 Ga1 Ga1 4_555 12_555 135.25
Ge1 Ga1 Ga2 4_555 . 159.45
Ge1 Ga1 Ga2 4_555 9_445 64.44
Ge1 Ga1 Ga2 4_555 9_545 64.44
Ge1 Ga1 Ga2 4_555 10_454 65.83
Ge1 Ga1 Ga2 4_555 10_554 65.83
Ge1 Ga1 Ge2 4_555 . 159.45
Ge1 Ga1 Ge2 4_555 9_445 64.44
Ge1 Ga1 Ge2 4_555 9_545 64.44
Ge1 Ga1 Ge2 4_555 10_454 65.83
Ge1 Ga1 Ge2 4_555 10_554 65.83
Ge1 Ga1 Ge1 12_455 12_555 73.6
Ge1 Ga1 Ga1 12_455 1_455 53.2
Ge1 Ga1 Ga1 12_455 1_655 126.8
Ge1 Ga1 Ga1 12_455 3_555 101.8
Ge1 Ga1 Ga1 12_455 4_555 135.25
Ge1 Ga1 Ga1 12_455 12_455 0.0(5)
Ge1 Ga1 Ga1 12_455 12_555 73.6
Ge1 Ga1 Ga2 12_455 . 57.64
Ge1 Ga1 Ga2 12_455 9_445 104.55
Ge1 Ga1 Ga2 12_455 9_545 153.73
Ge1 Ga1 Ga2 12_455 10_454 72.18
Ge1 Ga1 Ga2 12_455 10_554 110.28
Ge1 Ga1 Ge2 12_455 . 57.64
Ge1 Ga1 Ge2 12_455 9_445 104.55
Ge1 Ga1 Ge2 12_455 9_545 153.73
Ge1 Ga1 Ge2 12_455 10_454 72.18
Ge1 Ga1 Ge2 12_455 10_554 110.28
Ge1 Ga1 Ga1 12_555 1_455 126.8
Ge1 Ga1 Ga1 12_555 1_655 53.2
Ge1 Ga1 Ga1 12_555 3_555 101.8
Ge1 Ga1 Ga1 12_555 4_555 135.25
Ge1 Ga1 Ga1 12_555 12_455 73.6
Ge1 Ga1 Ga1 12_555 12_555 0.0(5)
Ge1 Ga1 Ga2 12_555 . 57.64
Ge1 Ga1 Ga2 12_555 9_445 153.73
Ge1 Ga1 Ga2 12_555 9_545 104.55
Ge1 Ga1 Ga2 12_555 10_454 110.28
Ge1 Ga1 Ga2 12_555 10_554 72.18
Ge1 Ga1 Ge2 12_555 . 57.64
Ge1 Ga1 Ge2 12_555 9_445 153.73
Ge1 Ga1 Ge2 12_555 9_545 104.55
Ge1 Ga1 Ge2 12_555 10_454 110.28
Ge1 Ga1 Ge2 12_555 10_554 72.18
Ga1 Ga1 Ga1 1_455 1_655 180.0(5)
Ga1 Ga1 Ga1 1_455 3_555 90
Ga1 Ga1 Ga1 1_455 4_555 90
Ga1 Ga1 Ga1 1_455 12_455 53.2
Ga1 Ga1 Ga1 1_455 12_555 126.8
Ga1 Ga1 Ga2 1_455 . 90
Ga1 Ga1 Ga2 1_455 9_445 57.41
Ga1 Ga1 Ga2 1_455 9_545 122.59
Ga1 Ga1 Ga2 1_455 10_454 56.99
Ga1 Ga1 Ga2 1_455 10_554 123.01
Ga1 Ga1 Ge2 1_455 . 90
Ga1 Ga1 Ge2 1_455 9_445 57.41
Ga1 Ga1 Ge2 1_455 9_545 122.59
Ga1 Ga1 Ge2 1_455 10_454 56.99
Ga1 Ga1 Ge2 1_455 10_554 123.01
Ga1 Ga1 Ga1 1_655 3_555 90
Ga1 Ga1 Ga1 1_655 4_555 90
Ga1 Ga1 Ga1 1_655 12_455 126.8
Ga1 Ga1 Ga1 1_655 12_555 53.2
Ga1 Ga1 Ga2 1_655 . 90
Ga1 Ga1 Ga2 1_655 9_445 122.59
Ga1 Ga1 Ga2 1_655 9_545 57.41
Ga1 Ga1 Ga2 1_655 10_454 123.01
Ga1 Ga1 Ga2 1_655 10_554 56.99
Ga1 Ga1 Ge2 1_655 . 90
Ga1 Ga1 Ge2 1_655 9_445 122.59
Ga1 Ga1 Ge2 1_655 9_545 57.41
Ga1 Ga1 Ge2 1_655 10_454 123.01
Ga1 Ga1 Ge2 1_655 10_554 56.99
Ga1 Ga1 Ga1 3_555 4_555 102.7
Ga1 Ga1 Ga1 3_555 12_455 101.8
Ga1 Ga1 Ga1 3_555 12_555 101.8
Ga1 Ga1 Ga2 3_555 . 56.75
Ga1 Ga1 Ga2 3_555 9_445 52.33
Ga1 Ga1 Ga2 3_555 9_545 52.33
Ga1 Ga1 Ga2 3_555 10_454 143.51
Ga1 Ga1 Ga2 3_555 10_554 143.51
Ga1 Ga1 Ge2 3_555 . 56.75
Ga1 Ga1 Ge2 3_555 9_445 52.33
Ga1 Ga1 Ge2 3_555 9_545 52.33
Ga1 Ga1 Ge2 3_555 10_454 143.51
Ga1 Ga1 Ge2 3_555 10_554 143.51
Ga1 Ga1 Ga1 4_555 12_455 135.25
Ga1 Ga1 Ga1 4_555 12_555 135.25
Ga1 Ga1 Ga2 4_555 . 159.45
Ga1 Ga1 Ga2 4_555 9_445 64.44
Ga1 Ga1 Ga2 4_555 9_545 64.44
Ga1 Ga1 Ga2 4_555 10_454 65.83
Ga1 Ga1 Ga2 4_555 10_554 65.83
Ga1 Ga1 Ge2 4_555 . 159.45
Ga1 Ga1 Ge2 4_555 9_445 64.44
Ga1 Ga1 Ge2 4_555 9_545 64.44
Ga1 Ga1 Ge2 4_555 10_454 65.83
Ga1 Ga1 Ge2 4_555 10_554 65.83
Ga1 Ga1 Ga1 12_455 12_555 73.6
Ga1 Ga1 Ga2 12_455 . 57.64
Ga1 Ga1 Ga2 12_455 9_445 104.55
Ga1 Ga1 Ga2 12_455 9_545 153.73
Ga1 Ga1 Ga2 12_455 10_454 72.18
Ga1 Ga1 Ga2 12_455 10_554 110.28
Ga1 Ga1 Ge2 12_455 . 57.64
Ga1 Ga1 Ge2 12_455 9_445 104.55
Ga1 Ga1 Ge2 12_455 9_545 153.73
Ga1 Ga1 Ge2 12_455 10_454 72.18
Ga1 Ga1 Ge2 12_455 10_554 110.28
Ga1 Ga1 Ga2 12_555 . 57.64
Ga1 Ga1 Ga2 12_555 9_445 153.73
Ga1 Ga1 Ga2 12_555 9_545 104.55
Ga1 Ga1 Ga2 12_555 10_454 110.28
Ga1 Ga1 Ga2 12_555 10_554 72.18
Ga1 Ga1 Ge2 12_555 . 57.64
Ga1 Ga1 Ge2 12_555 9_445 153.73
Ga1 Ga1 Ge2 12_555 9_545 104.55
Ga1 Ga1 Ge2 12_555 10_454 110.28
Ga1 Ga1 Ge2 12_555 10_554 72.18
Ga2 Ga1 Ga2 . 9_445 98.62
Ga2 Ga1 Ga2 . 9_545 98.62
Ga2 Ga1 Ga2 . 10_454 129.81
Ga2 Ga1 Ga2 . 10_554 129.81
Ga2 Ga1 Ge2 . . 0.0(5)
Ga2 Ga1 Ge2 . 9_445 98.62
Ga2 Ga1 Ge2 . 9_545 98.62
Ga2 Ga1 Ge2 . 10_454 129.81
Ga2 Ga1 Ge2 . 10_554 129.81
Ga2 Ga1 Ga2 9_445 9_545 65.19
Ga2 Ga1 Ga2 9_445 10_454 93.41
Ga2 Ga1 Ga2 9_445 10_554 130.27
Ga2 Ga1 Ge2 9_445 . 98.62
Ga2 Ga1 Ge2 9_445 9_445 0.0(5)
Ga2 Ga1 Ge2 9_445 9_545 65.19
Ga2 Ga1 Ge2 9_445 10_454 93.41
Ga2 Ga1 Ge2 9_445 10_554 130.27
Ga2 Ga1 Ga2 9_545 10_454 130.27
Ga2 Ga1 Ga2 9_545 10_554 93.41
Ga2 Ga1 Ge2 9_545 . 98.62
Ga2 Ga1 Ge2 9_545 9_445 65.19
Ga2 Ga1 Ge2 9_545 9_545 0.0(5)
Ga2 Ga1 Ge2 9_545 10_454 130.27
Ga2 Ga1 Ge2 9_545 10_554 93.41
Ga2 Ga1 Ga2 10_454 10_554 66.01
Ga2 Ga1 Ge2 10_454 . 129.81
Ga2 Ga1 Ge2 10_454 9_445 93.41
Ga2 Ga1 Ge2 10_454 9_545 130.27
Ga2 Ga1 Ge2 10_454 10_454 0.0(5)
Ga2 Ga1 Ge2 10_454 10_554 66.01
Ga2 Ga1 Ge2 10_554 . 129.81
Ga2 Ga1 Ge2 10_554 9_445 130.27
Ga2 Ga1 Ge2 10_554 9_545 93.41
Ga2 Ga1 Ge2 10_554 10_454 66.01
Ga2 Ga1 Ge2 10_554 10_554 0.0(5)
Ge2 Ga1 Ge2 . 9_445 98.62
Ge2 Ga1 Ge2 . 9_545 98.62
Ge2 Ga1 Ge2 . 10_454 129.81
Ge2 Ga1 Ge2 . 10_554 129.81
Ge2 Ga1 Ge2 9_445 9_545 65.19
Ge2 Ga1 Ge2 9_445 10_454 93.41
Ge2 Ga1 Ge2 9_445 10_554 130.27
Ge2 Ga1 Ge2 9_545 10_454 130.27
Ge2 Ga1 Ge2 9_545 10_554 93.41
Ge2 Ga1 Ge2 10_454 10_554 66.01
Re1 Ga2 Re1 . 9_445 141.2
Re1 Ga2 Re1 . 9_545 141.2
Re1 Ga2 Ge1 . . 146.75
Re1 Ga2 Ge1 . 9_455 54.55
Re1 Ga2 Ge1 . 9_555 54.55
Re1 Ga2 Ge1 . 10_455 103.8
Re1 Ga2 Ge1 . 10_555 103.8
Re1 Ga2 Ge1 . 3_555 146.75
Re1 Ga2 Ge1 . 11_455 54.55
Re1 Ga2 Ge1 . 11_555 54.55
Re1 Ga2 Ge1 . 12_455 103.8
Re1 Ga2 Ge1 . 12_555 103.8
Re1 Ga2 Ga1 . . 146.75
Re1 Ga2 Ga1 . 9_455 54.55
Re1 Ga2 Ga1 . 9_555 54.55
Re1 Ga2 Ga1 . 10_455 103.8
Re1 Ga2 Ga1 . 10_555 103.8
Re1 Ga2 Ga1 . 3_555 146.75
Re1 Ga2 Ga1 . 11_455 54.55
Re1 Ga2 Ga1 . 11_555 54.55
Re1 Ga2 Ga1 . 12_455 103.8
Re1 Ga2 Ga1 . 12_555 103.8
Re1 Ga2 Ga2 . 1_455 90
Re1 Ga2 Ga2 . 1_655 90
Re1 Ga2 Ge2 . 1_455 90
Re1 Ga2 Ge2 . . 0
Re1 Ga2 Ge2 . 1_655 90
Re1 Ga2 Re1 9_445 9_545 77.61
Re1 Ga2 Ge1 9_445 . 49.33
Re1 Ga2 Ge1 9_445 9_455 96.57
Re1 Ga2 Ge1 9_445 9_555 142.14
Re1 Ga2 Ge1 9_445 10_455 58.18
Re1 Ga2 Ge1 9_445 10_555 98.94
Re1 Ga2 Ge1 9_445 3_555 49.33
Re1 Ga2 Ge1 9_445 11_455 96.57
Re1 Ga2 Ge1 9_445 11_555 142.14
Re1 Ga2 Ge1 9_445 12_455 58.18
Re1 Ga2 Ge1 9_445 12_555 98.94
Re1 Ga2 Ga1 9_445 . 49.33
Re1 Ga2 Ga1 9_445 9_455 96.57
Re1 Ga2 Ga1 9_445 9_555 142.14
Re1 Ga2 Ga1 9_445 10_455 58.18
Re1 Ga2 Ga1 9_445 10_555 98.94
Re1 Ga2 Ga1 9_445 3_555 49.33
Re1 Ga2 Ga1 9_445 11_455 96.57
Re1 Ga2 Ga1 9_445 11_555 142.14
Re1 Ga2 Ga1 9_445 12_455 58.18
Re1 Ga2 Ga1 9_445 12_555 98.94
Re1 Ga2 Ga2 9_445 1_455 51.2
Re1 Ga2 Ga2 9_445 1_655 128.8
Re1 Ga2 Ge2 9_445 1_455 51.2
Re1 Ga2 Ge2 9_445 . 0
Re1 Ga2 Ge2 9_445 1_655 128.8
Re1 Ga2 Ge1 9_545 . 49.33
Re1 Ga2 Ge1 9_545 9_455 142.14
Re1 Ga2 Ge1 9_545 9_555 96.57
Re1 Ga2 Ge1 9_545 10_455 98.94
Re1 Ga2 Ge1 9_545 10_555 58.18
Re1 Ga2 Ge1 9_545 3_555 49.33
Re1 Ga2 Ge1 9_545 11_455 142.14
Re1 Ga2 Ge1 9_545 11_555 96.57
Re1 Ga2 Ge1 9_545 12_455 98.94
Re1 Ga2 Ge1 9_545 12_555 58.18
Re1 Ga2 Ga1 9_545 . 49.33
Re1 Ga2 Ga1 9_545 9_455 142.14
Re1 Ga2 Ga1 9_545 9_555 96.57
Re1 Ga2 Ga1 9_545 10_455 98.94
Re1 Ga2 Ga1 9_545 10_555 58.18
Re1 Ga2 Ga1 9_545 3_555 49.33
Re1 Ga2 Ga1 9_545 11_455 142.14
Re1 Ga2 Ga1 9_545 11_555 96.57
Re1 Ga2 Ga1 9_545 12_455 98.94
Re1 Ga2 Ga1 9_545 12_555 58.18
Re1 Ga2 Ga2 9_545 1_455 128.8
Re1 Ga2 Ga2 9_545 1_655 51.2
Re1 Ga2 Ge2 9_545 1_455 128.8
Re1 Ga2 Ge2 9_545 . 0
Re1 Ga2 Ge2 9_545 1_655 51.2
Ge1 Ga2 Ge1 . 9_455 98.62
Ge1 Ga2 Ge1 . 9_555 98.62
Ge1 Ga2 Ge1 . 10_455 103.97
Ge1 Ga2 Ge1 . 10_555 103.97
Ge1 Ga2 Ge1 . 3_555 66.5
Ge1 Ga2 Ge1 . 11_455 145.1
Ge1 Ga2 Ge1 . 11_555 145.1
Ge1 Ga2 Ge1 . 12_455 50.19
Ge1 Ga2 Ge1 . 12_555 50.19
Ge1 Ga2 Ga1 . . 0.0(5)
Ge1 Ga2 Ga1 . 9_455 98.62
Ge1 Ga2 Ga1 . 9_555 98.62
Ge1 Ga2 Ga1 . 10_455 103.97
Ge1 Ga2 Ga1 . 10_555 103.97
Ge1 Ga2 Ga1 . 3_555 66.5
Ge1 Ga2 Ga1 . 11_455 145.1
Ge1 Ga2 Ga1 . 11_555 145.1
Ge1 Ga2 Ga1 . 12_455 50.19
Ge1 Ga2 Ga1 . 12_555 50.19
Ge1 Ga2 Ga2 . 1_455 90
Ge1 Ga2 Ga2 . 1_655 90
Ge1 Ga2 Ge2 . 1_455 90
Ge1 Ga2 Ge2 . . 0
Ge1 Ga2 Ge2 . 1_655 90
Ge1 Ga2 Ge1 9_455 9_555 65.19
Ge1 Ga2 Ge1 9_455 10_455 109.65
Ge1 Ga2 Ge1 9_455 10_555 157.38
Ge1 Ga2 Ge1 9_455 3_555 145.1
Ge1 Ga2 Ge1 9_455 11_455 75.34
Ge1 Ga2 Ge1 9_455 11_555 109.1
Ge1 Ga2 Ge1 9_455 12_455 49.73
Ge1 Ga2 Ge1 9_455 12_555 86.59
Ge1 Ga2 Ga1 9_455 . 98.62
Ge1 Ga2 Ga1 9_455 9_455 0.0(5)
Ge1 Ga2 Ga1 9_455 9_555 65.19
Ge1 Ga2 Ga1 9_455 10_455 109.65
Ge1 Ga2 Ga1 9_455 10_555 157.38
Ge1 Ga2 Ga1 9_455 3_555 145.1
Ge1 Ga2 Ga1 9_455 11_455 75.34
Ge1 Ga2 Ga1 9_455 11_555 109.1
Ge1 Ga2 Ga1 9_455 12_455 49.73
Ge1 Ga2 Ga1 9_455 12_555 86.59
Ge1 Ga2 Ga2 9_455 1_455 57.41
Ge1 Ga2 Ga2 9_455 1_655 122.59
Ge1 Ga2 Ge2 9_455 1_455 57.41
Ge1 Ga2 Ge2 9_455 . 0
Ge1 Ga2 Ge2 9_455 1_655 122.59
Ge1 Ga2 Ge1 9_555 10_455 157.38
Ge1 Ga2 Ge1 9_555 10_555 109.65
Ge1 Ga2 Ge1 9_555 3_555 145.1
Ge1 Ga2 Ge1 9_555 11_455 109.1
Ge1 Ga2 Ge1 9_555 11_555 75.34
Ge1 Ga2 Ge1 9_555 12_455 86.59
Ge1 Ga2 Ge1 9_555 12_555 49.73
Ge1 Ga2 Ga1 9_555 . 98.62
Ge1 Ga2 Ga1 9_555 9_455 65.19
Ge1 Ga2 Ga1 9_555 9_555 0.0(5)
Ge1 Ga2 Ga1 9_555 10_455 157.38
Ge1 Ga2 Ga1 9_555 10_555 109.65
Ge1 Ga2 Ga1 9_555 3_555 145.1
Ge1 Ga2 Ga1 9_555 11_455 109.1
Ge1 Ga2 Ga1 9_555 11_555 75.34
Ge1 Ga2 Ga1 9_555 12_455 86.59
Ge1 Ga2 Ga1 9_555 12_555 49.73
Ge1 Ga2 Ga2 9_555 1_455 122.59
Ge1 Ga2 Ga2 9_555 1_655 57.41
Ge1 Ga2 Ge2 9_555 1_455 122.59
Ge1 Ga2 Ge2 9_555 . 0
Ge1 Ga2 Ge2 9_555 1_655 57.41
Ge1 Ga2 Ge1 10_455 10_555 66.01
Ge1 Ga2 Ge1 10_455 3_555 50.19
Ge1 Ga2 Ge1 10_455 11_455 49.73
Ge1 Ga2 Ge1 10_455 11_555 86.59
Ge1 Ga2 Ge1 10_455 12_455 107.02
Ge1 Ga2 Ge1 10_455 12_555 152.4
Ge1 Ga2 Ga1 10_455 . 103.97
Ge1 Ga2 Ga1 10_455 9_455 109.65
Ge1 Ga2 Ga1 10_455 9_555 157.38
Ge1 Ga2 Ga1 10_455 10_455 0.0(5)
Ge1 Ga2 Ga1 10_455 10_555 66.01
Ge1 Ga2 Ga1 10_455 3_555 50.19
Ge1 Ga2 Ga1 10_455 11_455 49.73
Ge1 Ga2 Ga1 10_455 11_555 86.59
Ge1 Ga2 Ga1 10_455 12_455 107.02
Ge1 Ga2 Ga1 10_455 12_555 152.4
Ge1 Ga2 Ga2 10_455 1_455 56.99
Ge1 Ga2 Ga2 10_455 1_655 123.01
Ge1 Ga2 Ge2 10_455 1_455 56.99
Ge1 Ga2 Ge2 10_455 . 0
Ge1 Ga2 Ge2 10_455 1_655 123.01
Ge1 Ga2 Ge1 10_555 3_555 50.19
Ge1 Ga2 Ge1 10_555 11_455 86.59
Ge1 Ga2 Ge1 10_555 11_555 49.73
Ge1 Ga2 Ge1 10_555 12_455 152.4
Ge1 Ga2 Ge1 10_555 12_555 107.02
Ge1 Ga2 Ga1 10_555 . 103.97
Ge1 Ga2 Ga1 10_555 9_455 157.38
Ge1 Ga2 Ga1 10_555 9_555 109.65
Ge1 Ga2 Ga1 10_555 10_455 66.01
Ge1 Ga2 Ga1 10_555 10_555 0.0(5)
Ge1 Ga2 Ga1 10_555 3_555 50.19
Ge1 Ga2 Ga1 10_555 11_455 86.59
Ge1 Ga2 Ga1 10_555 11_555 49.73
Ge1 Ga2 Ga1 10_555 12_455 152.4
Ge1 Ga2 Ga1 10_555 12_555 107.02
Ge1 Ga2 Ga2 10_555 1_455 123.01
Ge1 Ga2 Ga2 10_555 1_655 56.99
Ge1 Ga2 Ge2 10_555 1_455 123.01
Ge1 Ga2 Ge2 10_555 . 0
Ge1 Ga2 Ge2 10_555 1_655 56.99
Ge1 Ga2 Ge1 3_555 11_455 98.62
Ge1 Ga2 Ge1 3_555 11_555 98.62
Ge1 Ga2 Ge1 3_555 12_455 103.97
Ge1 Ga2 Ge1 3_555 12_555 103.97
Ge1 Ga2 Ga1 3_555 . 66.5
Ge1 Ga2 Ga1 3_555 9_455 145.1
Ge1 Ga2 Ga1 3_555 9_555 145.1
Ge1 Ga2 Ga1 3_555 10_455 50.19
Ge1 Ga2 Ga1 3_555 10_555 50.19
Ge1 Ga2 Ga1 3_555 3_555 0.0(5)
Ge1 Ga2 Ga1 3_555 11_455 98.62
Ge1 Ga2 Ga1 3_555 11_555 98.62
Ge1 Ga2 Ga1 3_555 12_455 103.97
Ge1 Ga2 Ga1 3_555 12_555 103.97
Ge1 Ga2 Ga2 3_555 1_455 90
Ge1 Ga2 Ga2 3_555 1_655 90
Ge1 Ga2 Ge2 3_555 1_455 90
Ge1 Ga2 Ge2 3_555 . 0
Ge1 Ga2 Ge2 3_555 1_655 90
Ge1 Ga2 Ge1 11_455 11_555 65.19
Ge1 Ga2 Ge1 11_455 12_455 109.65
Ge1 Ga2 Ge1 11_455 12_555 157.38
Ge1 Ga2 Ga1 11_455 . 145.1
Ge1 Ga2 Ga1 11_455 9_455 75.34
Ge1 Ga2 Ga1 11_455 9_555 109.1
Ge1 Ga2 Ga1 11_455 10_455 49.73
Ge1 Ga2 Ga1 11_455 10_555 86.59
Ge1 Ga2 Ga1 11_455 3_555 98.62
Ge1 Ga2 Ga1 11_455 11_455 0.0(5)
Ge1 Ga2 Ga1 11_455 11_555 65.19
Ge1 Ga2 Ga1 11_455 12_455 109.65
Ge1 Ga2 Ga1 11_455 12_555 157.38
Ge1 Ga2 Ga2 11_455 1_455 57.41
Ge1 Ga2 Ga2 11_455 1_655 122.59
Ge1 Ga2 Ge2 11_455 1_455 57.41
Ge1 Ga2 Ge2 11_455 . 0
Ge1 Ga2 Ge2 11_455 1_655 122.59
Ge1 Ga2 Ge1 11_555 12_455 157.38
Ge1 Ga2 Ge1 11_555 12_555 109.65
Ge1 Ga2 Ga1 11_555 . 145.1
Ge1 Ga2 Ga1 11_555 9_455 109.1
Ge1 Ga2 Ga1 11_555 9_555 75.34
Ge1 Ga2 Ga1 11_555 10_455 86.59
Ge1 Ga2 Ga1 11_555 10_555 49.73
Ge1 Ga2 Ga1 11_555 3_555 98.62
Ge1 Ga2 Ga1 11_555 11_455 65.19
Ge1 Ga2 Ga1 11_555 11_555 0.0(5)
Ge1 Ga2 Ga1 11_555 12_455 157.38
Ge1 Ga2 Ga1 11_555 12_555 109.65
Ge1 Ga2 Ga2 11_555 1_455 122.59
Ge1 Ga2 Ga2 11_555 1_655 57.41
Ge1 Ga2 Ge2 11_555 1_455 122.59
Ge1 Ga2 Ge2 11_555 . 0
Ge1 Ga2 Ge2 11_555 1_655 57.41
Ge1 Ga2 Ge1 12_455 12_555 66.01
Ge1 Ga2 Ga1 12_455 . 50.19
Ge1 Ga2 Ga1 12_455 9_455 49.73
Ge1 Ga2 Ga1 12_455 9_555 86.59
Ge1 Ga2 Ga1 12_455 10_455 107.02
Ge1 Ga2 Ga1 12_455 10_555 152.4
Ge1 Ga2 Ga1 12_455 3_555 103.97
Ge1 Ga2 Ga1 12_455 11_455 109.65
Ge1 Ga2 Ga1 12_455 11_555 157.38
Ge1 Ga2 Ga1 12_455 12_455 0.0(5)
Ge1 Ga2 Ga1 12_455 12_555 66.01
Ge1 Ga2 Ga2 12_455 1_455 56.99
Ge1 Ga2 Ga2 12_455 1_655 123.01
Ge1 Ga2 Ge2 12_455 1_455 56.99
Ge1 Ga2 Ge2 12_455 . 0
Ge1 Ga2 Ge2 12_455 1_655 123.01
Ge1 Ga2 Ga1 12_555 . 50.19
Ge1 Ga2 Ga1 12_555 9_455 86.59
Ge1 Ga2 Ga1 12_555 9_555 49.73
Ge1 Ga2 Ga1 12_555 10_455 152.4
Ge1 Ga2 Ga1 12_555 10_555 107.02
Ge1 Ga2 Ga1 12_555 3_555 103.97
Ge1 Ga2 Ga1 12_555 11_455 157.38
Ge1 Ga2 Ga1 12_555 11_555 109.65
Ge1 Ga2 Ga1 12_555 12_455 66.01
Ge1 Ga2 Ga1 12_555 12_555 0.0(5)
Ge1 Ga2 Ga2 12_555 1_455 123.01
Ge1 Ga2 Ga2 12_555 1_655 56.99
Ge1 Ga2 Ge2 12_555 1_455 123.01
Ge1 Ga2 Ge2 12_555 . 0
Ge1 Ga2 Ge2 12_555 1_655 56.99
Ga1 Ga2 Ga1 . 9_455 98.62
Ga1 Ga2 Ga1 . 9_555 98.62
Ga1 Ga2 Ga1 . 10_455 103.97
Ga1 Ga2 Ga1 . 10_555 103.97
Ga1 Ga2 Ga1 . 3_555 66.5
Ga1 Ga2 Ga1 . 11_455 145.1
Ga1 Ga2 Ga1 . 11_555 145.1
Ga1 Ga2 Ga1 . 12_455 50.19
Ga1 Ga2 Ga1 . 12_555 50.19
Ga1 Ga2 Ga2 . 1_455 90
Ga1 Ga2 Ga2 . 1_655 90
Ga1 Ga2 Ge2 . 1_455 90
Ga1 Ga2 Ge2 . . 0
Ga1 Ga2 Ge2 . 1_655 90
Ga1 Ga2 Ga1 9_455 9_555 65.19
Ga1 Ga2 Ga1 9_455 10_455 109.65
Ga1 Ga2 Ga1 9_455 10_555 157.38
Ga1 Ga2 Ga1 9_455 3_555 145.1
Ga1 Ga2 Ga1 9_455 11_455 75.34
Ga1 Ga2 Ga1 9_455 11_555 109.1
Ga1 Ga2 Ga1 9_455 12_455 49.73
Ga1 Ga2 Ga1 9_455 12_555 86.59
Ga1 Ga2 Ga2 9_455 1_455 57.41
Ga1 Ga2 Ga2 9_455 1_655 122.59
Ga1 Ga2 Ge2 9_455 1_455 57.41
Ga1 Ga2 Ge2 9_455 . 0
Ga1 Ga2 Ge2 9_455 1_655 122.59
Ga1 Ga2 Ga1 9_555 10_455 157.38
Ga1 Ga2 Ga1 9_555 10_555 109.65
Ga1 Ga2 Ga1 9_555 3_555 145.1
Ga1 Ga2 Ga1 9_555 11_455 109.1
Ga1 Ga2 Ga1 9_555 11_555 75.34
Ga1 Ga2 Ga1 9_555 12_455 86.59
Ga1 Ga2 Ga1 9_555 12_555 49.73
Ga1 Ga2 Ga2 9_555 1_455 122.59
Ga1 Ga2 Ga2 9_555 1_655 57.41
Ga1 Ga2 Ge2 9_555 1_455 122.59
Ga1 Ga2 Ge2 9_555 . 0
Ga1 Ga2 Ge2 9_555 1_655 57.41
Ga1 Ga2 Ga1 10_455 10_555 66.01
Ga1 Ga2 Ga1 10_455 3_555 50.19
Ga1 Ga2 Ga1 10_455 11_455 49.73
Ga1 Ga2 Ga1 10_455 11_555 86.59
Ga1 Ga2 Ga1 10_455 12_455 107.02
Ga1 Ga2 Ga1 10_455 12_555 152.4
Ga1 Ga2 Ga2 10_455 1_455 56.99
Ga1 Ga2 Ga2 10_455 1_655 123.01
Ga1 Ga2 Ge2 10_455 1_455 56.99
Ga1 Ga2 Ge2 10_455 . 0
Ga1 Ga2 Ge2 10_455 1_655 123.01
Ga1 Ga2 Ga1 10_555 3_555 50.19
Ga1 Ga2 Ga1 10_555 11_455 86.59
Ga1 Ga2 Ga1 10_555 11_555 49.73
Ga1 Ga2 Ga1 10_555 12_455 152.4
Ga1 Ga2 Ga1 10_555 12_555 107.02
Ga1 Ga2 Ga2 10_555 1_455 123.01
Ga1 Ga2 Ga2 10_555 1_655 56.99
Ga1 Ga2 Ge2 10_555 1_455 123.01
Ga1 Ga2 Ge2 10_555 . 0
Ga1 Ga2 Ge2 10_555 1_655 56.99
Ga1 Ga2 Ga1 3_555 11_455 98.62
Ga1 Ga2 Ga1 3_555 11_555 98.62
Ga1 Ga2 Ga1 3_555 12_455 103.97
Ga1 Ga2 Ga1 3_555 12_555 103.97
Ga1 Ga2 Ga2 3_555 1_455 90
Ga1 Ga2 Ga2 3_555 1_655 90
Ga1 Ga2 Ge2 3_555 1_455 90
Ga1 Ga2 Ge2 3_555 . 0
Ga1 Ga2 Ge2 3_555 1_655 90
Ga1 Ga2 Ga1 11_455 11_555 65.19
Ga1 Ga2 Ga1 11_455 12_455 109.65
Ga1 Ga2 Ga1 11_455 12_555 157.38
Ga1 Ga2 Ga2 11_455 1_455 57.41
Ga1 Ga2 Ga2 11_455 1_655 122.59
Ga1 Ga2 Ge2 11_455 1_455 57.41
Ga1 Ga2 Ge2 11_455 . 0
Ga1 Ga2 Ge2 11_455 1_655 122.59
Ga1 Ga2 Ga1 11_555 12_455 157.38
Ga1 Ga2 Ga1 11_555 12_555 109.65
Ga1 Ga2 Ga2 11_555 1_455 122.59
Ga1 Ga2 Ga2 11_555 1_655 57.41
Ga1 Ga2 Ge2 11_555 1_455 122.59
Ga1 Ga2 Ge2 11_555 . 0
Ga1 Ga2 Ge2 11_555 1_655 57.41
Ga1 Ga2 Ga1 12_455 12_555 66.01
Ga1 Ga2 Ga2 12_455 1_455 56.99
Ga1 Ga2 Ga2 12_455 1_655 123.01
Ga1 Ga2 Ge2 12_455 1_455 56.99
Ga1 Ga2 Ge2 12_455 . 0
Ga1 Ga2 Ge2 12_455 1_655 123.01
Ga1 Ga2 Ga2 12_555 1_455 123.01
Ga1 Ga2 Ga2 12_555 1_655 56.99
Ga1 Ga2 Ge2 12_555 1_455 123.01
Ga1 Ga2 Ge2 12_555 . 0
Ga1 Ga2 Ge2 12_555 1_655 56.99
Ga2 Ga2 Ga2 1_455 1_655 180.0(5)
Ga2 Ga2 Ge2 1_455 1_455 0.0(5)
Ga2 Ga2 Ge2 1_455 . 0
Ga2 Ga2 Ge2 1_455 1_655 180.0(5)
Ga2 Ga2 Ge2 1_655 1_455 180.0(5)
Ga2 Ga2 Ge2 1_655 . 0
Ga2 Ga2 Ge2 1_655 1_655 0.0(5)
Ge2 Ga2 Ge2 1_455 . 0
Ge2 Ga2 Ge2 1_455 1_655 180.0(5)
Ge2 Ga2 Ge2 . 1_655 0
Re1 Ge2 Re1 . 9_445 141.2
Re1 Ge2 Re1 . 9_545 141.2
Re1 Ge2 Ge1 . 9_455 54.55
Re1 Ge2 Ge1 . 9_555 54.55
Re1 Ge2 Ge1 . 10_455 103.8
Re1 Ge2 Ge1 . 10_555 103.8
Re1 Ge2 Ge1 . 11_455 54.55
Re1 Ge2 Ge1 . 11_555 54.55
Re1 Ge2 Ge1 . 12_455 103.8
Re1 Ge2 Ge1 . 12_555 103.8
Re1 Ge2 Ga1 . . 146.75
Re1 Ge2 Ga1 . 9_455 54.55
Re1 Ge2 Ga1 . 9_555 54.55
Re1 Ge2 Ga1 . 10_455 103.8
Re1 Ge2 Ga1 . 10_555 103.8
Re1 Ge2 Ga1 . 3_555 146.75
Re1 Ge2 Ga1 . 11_455 54.55
Re1 Ge2 Ga1 . 11_555 54.55
Re1 Ge2 Ga1 . 12_455 103.8
Re1 Ge2 Ga1 . 12_555 103.8
Re1 Ge2 Ga2 . 1_455 90
Re1 Ge2 Ga2 . . 0
Re1 Ge2 Ga2 . 1_655 90
Re1 Ge2 Re1 9_445 9_545 77.61
Re1 Ge2 Ge1 9_445 9_455 96.57
Re1 Ge2 Ge1 9_445 9_555 142.14
Re1 Ge2 Ge1 9_445 10_455 58.18
Re1 Ge2 Ge1 9_445 10_555 98.94
Re1 Ge2 Ge1 9_445 11_455 96.57
Re1 Ge2 Ge1 9_445 11_555 142.14
Re1 Ge2 Ge1 9_445 12_455 58.18
Re1 Ge2 Ge1 9_445 12_555 98.94
Re1 Ge2 Ga1 9_445 . 49.33
Re1 Ge2 Ga1 9_445 9_455 96.57
Re1 Ge2 Ga1 9_445 9_555 142.14
Re1 Ge2 Ga1 9_445 10_455 58.18
Re1 Ge2 Ga1 9_445 10_555 98.94
Re1 Ge2 Ga1 9_445 3_555 49.33
Re1 Ge2 Ga1 9_445 11_455 96.57
Re1 Ge2 Ga1 9_445 11_555 142.14
Re1 Ge2 Ga1 9_445 12_455 58.18
Re1 Ge2 Ga1 9_445 12_555 98.94
Re1 Ge2 Ga2 9_445 1_455 51.2
Re1 Ge2 Ga2 9_445 . 0
Re1 Ge2 Ga2 9_445 1_655 128.8
Re1 Ge2 Ge1 9_545 9_455 142.14
Re1 Ge2 Ge1 9_545 9_555 96.57
Re1 Ge2 Ge1 9_545 10_455 98.94
Re1 Ge2 Ge1 9_545 10_555 58.18
Re1 Ge2 Ge1 9_545 11_455 142.14
Re1 Ge2 Ge1 9_545 11_555 96.57
Re1 Ge2 Ge1 9_545 12_455 98.94
Re1 Ge2 Ge1 9_545 12_555 58.18
Re1 Ge2 Ga1 9_545 . 49.33
Re1 Ge2 Ga1 9_545 9_455 142.14
Re1 Ge2 Ga1 9_545 9_555 96.57
Re1 Ge2 Ga1 9_545 10_455 98.94
Re1 Ge2 Ga1 9_545 10_555 58.18
Re1 Ge2 Ga1 9_545 3_555 49.33
Re1 Ge2 Ga1 9_545 11_455 142.14
Re1 Ge2 Ga1 9_545 11_555 96.57
Re1 Ge2 Ga1 9_545 12_455 98.94
Re1 Ge2 Ga1 9_545 12_555 58.18
Re1 Ge2 Ga2 9_545 1_455 128.8
Re1 Ge2 Ga2 9_545 . 0
Re1 Ge2 Ga2 9_545 1_655 51.2
Ge1 Ge2 Ge1 9_455 9_555 65.19
Ge1 Ge2 Ge1 9_455 10_455 109.65
Ge1 Ge2 Ge1 9_455 10_555 157.38
Ge1 Ge2 Ge1 9_455 11_455 75.34
Ge1 Ge2 Ge1 9_455 11_555 109.1
Ge1 Ge2 Ge1 9_455 12_455 49.73
Ge1 Ge2 Ge1 9_455 12_555 86.59
Ge1 Ge2 Ga1 9_455 . 98.62
Ge1 Ge2 Ga1 9_455 9_455 0.0(5)
Ge1 Ge2 Ga1 9_455 9_555 65.19
Ge1 Ge2 Ga1 9_455 10_455 109.65
Ge1 Ge2 Ga1 9_455 10_555 157.38
Ge1 Ge2 Ga1 9_455 3_555 145.1
Ge1 Ge2 Ga1 9_455 11_455 75.34
Ge1 Ge2 Ga1 9_455 11_555 109.1
Ge1 Ge2 Ga1 9_455 12_455 49.73
Ge1 Ge2 Ga1 9_455 12_555 86.59
Ge1 Ge2 Ga2 9_455 1_455 57.41
Ge1 Ge2 Ga2 9_455 . 0
Ge1 Ge2 Ga2 9_455 1_655 122.59
Ge1 Ge2 Ge1 9_555 10_455 157.38
Ge1 Ge2 Ge1 9_555 10_555 109.65
Ge1 Ge2 Ge1 9_555 11_455 109.1
Ge1 Ge2 Ge1 9_555 11_555 75.34
Ge1 Ge2 Ge1 9_555 12_455 86.59
Ge1 Ge2 Ge1 9_555 12_555 49.73
Ge1 Ge2 Ga1 9_555 . 98.62
Ge1 Ge2 Ga1 9_555 9_455 65.19
Ge1 Ge2 Ga1 9_555 9_555 0.0(5)
Ge1 Ge2 Ga1 9_555 10_455 157.38
Ge1 Ge2 Ga1 9_555 10_555 109.65
Ge1 Ge2 Ga1 9_555 3_555 145.1
Ge1 Ge2 Ga1 9_555 11_455 109.1
Ge1 Ge2 Ga1 9_555 11_555 75.34
Ge1 Ge2 Ga1 9_555 12_455 86.59
Ge1 Ge2 Ga1 9_555 12_555 49.73
Ge1 Ge2 Ga2 9_555 1_455 122.59
Ge1 Ge2 Ga2 9_555 . 0
Ge1 Ge2 Ga2 9_555 1_655 57.41
Ge1 Ge2 Ge1 10_455 10_555 66.01
Ge1 Ge2 Ge1 10_455 11_455 49.73
Ge1 Ge2 Ge1 10_455 11_555 86.59
Ge1 Ge2 Ge1 10_455 12_455 107.02
Ge1 Ge2 Ge1 10_455 12_555 152.4
Ge1 Ge2 Ga1 10_455 . 103.97
Ge1 Ge2 Ga1 10_455 9_455 109.65
Ge1 Ge2 Ga1 10_455 9_555 157.38
Ge1 Ge2 Ga1 10_455 10_455 0.0(5)
Ge1 Ge2 Ga1 10_455 10_555 66.01
Ge1 Ge2 Ga1 10_455 3_555 50.19
Ge1 Ge2 Ga1 10_455 11_455 49.73
Ge1 Ge2 Ga1 10_455 11_555 86.59
Ge1 Ge2 Ga1 10_455 12_455 107.02
Ge1 Ge2 Ga1 10_455 12_555 152.4
Ge1 Ge2 Ga2 10_455 1_455 56.99
Ge1 Ge2 Ga2 10_455 . 0
Ge1 Ge2 Ga2 10_455 1_655 123.01
Ge1 Ge2 Ge1 10_555 11_455 86.59
Ge1 Ge2 Ge1 10_555 11_555 49.73
Ge1 Ge2 Ge1 10_555 12_455 152.4
Ge1 Ge2 Ge1 10_555 12_555 107.02
Ge1 Ge2 Ga1 10_555 . 103.97
Ge1 Ge2 Ga1 10_555 9_455 157.38
Ge1 Ge2 Ga1 10_555 9_555 109.65
Ge1 Ge2 Ga1 10_555 10_455 66.01
Ge1 Ge2 Ga1 10_555 10_555 0.0(5)
Ge1 Ge2 Ga1 10_555 3_555 50.19
Ge1 Ge2 Ga1 10_555 11_455 86.59
Ge1 Ge2 Ga1 10_555 11_555 49.73
Ge1 Ge2 Ga1 10_555 12_455 152.4
Ge1 Ge2 Ga1 10_555 12_555 107.02
Ge1 Ge2 Ga2 10_555 1_455 123.01
Ge1 Ge2 Ga2 10_555 . 0
Ge1 Ge2 Ga2 10_555 1_655 56.99
Ge1 Ge2 Ge1 11_455 11_555 65.19
Ge1 Ge2 Ge1 11_455 12_455 109.65
Ge1 Ge2 Ge1 11_455 12_555 157.38
Ge1 Ge2 Ga1 11_455 . 145.1
Ge1 Ge2 Ga1 11_455 9_455 75.34
Ge1 Ge2 Ga1 11_455 9_555 109.1
Ge1 Ge2 Ga1 11_455 10_455 49.73
Ge1 Ge2 Ga1 11_455 10_555 86.59
Ge1 Ge2 Ga1 11_455 3_555 98.62
Ge1 Ge2 Ga1 11_455 11_455 0.0(5)
Ge1 Ge2 Ga1 11_455 11_555 65.19
Ge1 Ge2 Ga1 11_455 12_455 109.65
Ge1 Ge2 Ga1 11_455 12_555 157.38
Ge1 Ge2 Ga2 11_455 1_455 57.41
Ge1 Ge2 Ga2 11_455 . 0
Ge1 Ge2 Ga2 11_455 1_655 122.59
Ge1 Ge2 Ge1 11_555 12_455 157.38
Ge1 Ge2 Ge1 11_555 12_555 109.65
Ge1 Ge2 Ga1 11_555 . 145.1
Ge1 Ge2 Ga1 11_555 9_455 109.1
Ge1 Ge2 Ga1 11_555 9_555 75.34
Ge1 Ge2 Ga1 11_555 10_455 86.59
Ge1 Ge2 Ga1 11_555 10_555 49.73
Ge1 Ge2 Ga1 11_555 3_555 98.62
Ge1 Ge2 Ga1 11_555 11_455 65.19
Ge1 Ge2 Ga1 11_555 11_555 0.0(5)
Ge1 Ge2 Ga1 11_555 12_455 157.38
Ge1 Ge2 Ga1 11_555 12_555 109.65
Ge1 Ge2 Ga2 11_555 1_455 122.59
Ge1 Ge2 Ga2 11_555 . 0
Ge1 Ge2 Ga2 11_555 1_655 57.41
Ge1 Ge2 Ge1 12_455 12_555 66.01
Ge1 Ge2 Ga1 12_455 . 50.19
Ge1 Ge2 Ga1 12_455 9_455 49.73
Ge1 Ge2 Ga1 12_455 9_555 86.59
Ge1 Ge2 Ga1 12_455 10_455 107.02
Ge1 Ge2 Ga1 12_455 10_555 152.4
Ge1 Ge2 Ga1 12_455 3_555 103.97
Ge1 Ge2 Ga1 12_455 11_455 109.65
Ge1 Ge2 Ga1 12_455 11_555 157.38
Ge1 Ge2 Ga1 12_455 12_455 0.0(5)
Ge1 Ge2 Ga1 12_455 12_555 66.01
Ge1 Ge2 Ga2 12_455 1_455 56.99
Ge1 Ge2 Ga2 12_455 . 0
Ge1 Ge2 Ga2 12_455 1_655 123.01
Ge1 Ge2 Ga1 12_555 . 50.19
Ge1 Ge2 Ga1 12_555 9_455 86.59
Ge1 Ge2 Ga1 12_555 9_555 49.73
Ge1 Ge2 Ga1 12_555 10_455 152.4
Ge1 Ge2 Ga1 12_555 10_555 107.02
Ge1 Ge2 Ga1 12_555 3_555 103.97
Ge1 Ge2 Ga1 12_555 11_455 157.38
Ge1 Ge2 Ga1 12_555 11_555 109.65
Ge1 Ge2 Ga1 12_555 12_455 66.01
Ge1 Ge2 Ga1 12_555 12_555 0.0(5)
Ge1 Ge2 Ga2 12_555 1_455 123.01
Ge1 Ge2 Ga2 12_555 . 0
Ge1 Ge2 Ga2 12_555 1_655 56.99
Ga1 Ge2 Ga1 . 9_455 98.62
Ga1 Ge2 Ga1 . 9_555 98.62
Ga1 Ge2 Ga1 . 10_455 103.97
Ga1 Ge2 Ga1 . 10_555 103.97
Ga1 Ge2 Ga1 . 3_555 66.5
Ga1 Ge2 Ga1 . 11_455 145.1
Ga1 Ge2 Ga1 . 11_555 145.1
Ga1 Ge2 Ga1 . 12_455 50.19
Ga1 Ge2 Ga1 . 12_555 50.19
Ga1 Ge2 Ga2 . 1_455 90
Ga1 Ge2 Ga2 . . 0
Ga1 Ge2 Ga2 . 1_655 90
Ga1 Ge2 Ga1 9_455 9_555 65.19
Ga1 Ge2 Ga1 9_455 10_455 109.65
Ga1 Ge2 Ga1 9_455 10_555 157.38
Ga1 Ge2 Ga1 9_455 3_555 145.1
Ga1 Ge2 Ga1 9_455 11_455 75.34
Ga1 Ge2 Ga1 9_455 11_555 109.1
Ga1 Ge2 Ga1 9_455 12_455 49.73
Ga1 Ge2 Ga1 9_455 12_555 86.59
Ga1 Ge2 Ga2 9_455 1_455 57.41
Ga1 Ge2 Ga2 9_455 . 0
Ga1 Ge2 Ga2 9_455 1_655 122.59
Ga1 Ge2 Ga1 9_555 10_455 157.38
Ga1 Ge2 Ga1 9_555 10_555 109.65
Ga1 Ge2 Ga1 9_555 3_555 145.1
Ga1 Ge2 Ga1 9_555 11_455 109.1
Ga1 Ge2 Ga1 9_555 11_555 75.34
Ga1 Ge2 Ga1 9_555 12_455 86.59
Ga1 Ge2 Ga1 9_555 12_555 49.73
Ga1 Ge2 Ga2 9_555 1_455 122.59
Ga1 Ge2 Ga2 9_555 . 0
Ga1 Ge2 Ga2 9_555 1_655 57.41
Ga1 Ge2 Ga1 10_455 10_555 66.01
Ga1 Ge2 Ga1 10_455 3_555 50.19
Ga1 Ge2 Ga1 10_455 11_455 49.73
Ga1 Ge2 Ga1 10_455 11_555 86.59
Ga1 Ge2 Ga1 10_455 12_455 107.02
Ga1 Ge2 Ga1 10_455 12_555 152.4
Ga1 Ge2 Ga2 10_455 1_455 56.99
Ga1 Ge2 Ga2 10_455 . 0
Ga1 Ge2 Ga2 10_455 1_655 123.01
Ga1 Ge2 Ga1 10_555 3_555 50.19
Ga1 Ge2 Ga1 10_555 11_455 86.59
Ga1 Ge2 Ga1 10_555 11_555 49.73
Ga1 Ge2 Ga1 10_555 12_455 152.4
Ga1 Ge2 Ga1 10_555 12_555 107.02
Ga1 Ge2 Ga2 10_555 1_455 123.01
Ga1 Ge2 Ga2 10_555 . 0
Ga1 Ge2 Ga2 10_555 1_655 56.99
Ga1 Ge2 Ga1 3_555 11_455 98.62
Ga1 Ge2 Ga1 3_555 11_555 98.62
Ga1 Ge2 Ga1 3_555 12_455 103.97
Ga1 Ge2 Ga1 3_555 12_555 103.97
Ga1 Ge2 Ga2 3_555 1_455 90
Ga1 Ge2 Ga2 3_555 . 0
Ga1 Ge2 Ga2 3_555 1_655 90
Ga1 Ge2 Ga1 11_455 11_555 65.19
Ga1 Ge2 Ga1 11_455 12_455 109.65
Ga1 Ge2 Ga1 11_455 12_555 157.38
Ga1 Ge2 Ga2 11_455 1_455 57.41
Ga1 Ge2 Ga2 11_455 . 0
Ga1 Ge2 Ga2 11_455 1_655 122.59
Ga1 Ge2 Ga1 11_555 12_455 157.38
Ga1 Ge2 Ga1 11_555 12_555 109.65
Ga1 Ge2 Ga2 11_555 1_455 122.59
Ga1 Ge2 Ga2 11_555 . 0
Ga1 Ge2 Ga2 11_555 1_655 57.41
Ga1 Ge2 Ga1 12_455 12_555 66.01
Ga1 Ge2 Ga2 12_455 1_455 56.99
Ga1 Ge2 Ga2 12_455 . 0
Ga1 Ge2 Ga2 12_455 1_655 123.01
Ga1 Ge2 Ga2 12_555 1_455 123.01
Ga1 Ge2 Ga2 12_555 . 0
Ga1 Ge2 Ga2 12_555 1_655 56.99
Ga2 Ge2 Ga2 1_455 . 0
Ga2 Ge2 Ga2 1_455 1_655 180.0(5)
Ga2 Ge2 Ga2 . 1_655 0

loop_
_geom_bond_atom_site_label_1
_geom_bond_atom_site_label_2
_geom_bond_site_symmetry_2
_geom_bond_distance
Re1 Re1 1_455 3.26861(4)
Re1 Re1 1_655 3.26861(4)
Re1 Ge1 9_455 2.596(1)
Re1 Ge1 9_555 2.596(1)
Re1 Ge1 2_565 2.748(2)
Re1 Ge1 11_455 2.596(1)
Re1 Ge1 11_555 2.596(1)
Re1 Ge1 4_565 2.748(2)
Re1 Ga1 9_455 2.596(1)
Re1 Ga1 9_555 2.596(1)
Re1 Ga1 2_565 2.748(2)
Re1 Ga1 11_455 2.596(1)
Re1 Ga1 11_555 2.596(1)
Re1 Ga1 4_565 2.748(2)
Re1 Ga2 . 2.555(1)
Re1 Ga2 9_455 2.608(3)
Re1 Ga2 9_555 2.608(3)
Re1 Ge2 . 2.555(1)
Re1 Ge2 9_455 2.608(3)
Re1 Ge2 9_555 2.608(3)
Ge1 Ge1 4_555 2.537(3)
Ge1 Ge1 12_455 2.728(3)
Ge1 Ge1 12_555 2.728(3)
Ge1 Ga1 1_455 3.26861(4)
Ge1 Ga1 . 0
Ge1 Ga1 1_655 3.26861(4)
Ge1 Ga1 4_555 2.537(3)
Ge1 Ga1 12_455 2.728(3)
Ge1 Ga1 12_555 2.728(3)
Ge1 Ga2 . 3.381(3)
Ge1 Ga2 9_445 3.034(3)
Ge1 Ga2 9_545 3.034(3)
Ge1 Ga2 10_454 3.000(1)
Ge1 Ga2 10_554 3.000(1)
Ge1 Ge2 9_445 3.034(3)
Ge1 Ge2 9_545 3.034(3)
Ge1 Ge2 10_454 3.000(1)
Ge1 Ge2 10_554 3.000(1)
Ga1 Ga1 1_455 3.26861(4)
Ga1 Ga1 1_655 3.26861(4)
Ga1 Ga1 4_555 2.537(3)
Ga1 Ga1 12_455 2.728(3)
Ga1 Ga1 12_555 2.728(3)
Ga1 Ga2 . 3.381(3)
Ga1 Ga2 9_445 3.034(3)
Ga1 Ga2 9_545 3.034(3)
Ga1 Ga2 10_454 3.000(1)
Ga1 Ga2 10_554 3.000(1)
Ga1 Ge2 . 3.381(3)
Ga1 Ge2 9_445 3.034(3)
Ga1 Ge2 9_545 3.034(3)
Ga1 Ge2 10_454 3.000(1)
Ga1 Ge2 10_554 3.000(1)
Ga2 Ga2 1_455 3.26861(4)
Ga2 Ga2 1_655 3.26861(4)
Ga2 Ge2 1_455 3.26861(4)
Ga2 Ge2 . 0
Ga2 Ge2 1_655 3.26861(4)
